data_7042561
loop_
_publ_author_name
'Pieper, Martin'
'Lamm, Jan-Hendrik'
'Neumann, Beate'
'Stammler, Hans-Georg'
'Mitzel, Norbert W.'

_publ_section_title
;
 Methylene-bridged, intramolecular donor-acceptor systems based on
 rare-earth metals and phosphinomethanides.
;
_journal_issue 16
_journal_name_full 'Dalton transactions (Cambridge, England : 2003)'
_journal_page_first 5326
_journal_page_last 5336
_journal_paper_doi 10.1039/c7dt00554g
_journal_volume 46
_journal_year 2017
_chemical_formula_moiety 'C56 H38 Y2, 3(C7 H8)(squeezed)'
_chemical_formula_sum 'C77 H62 Y2'
_chemical_formula_weight 1165.08
_chemical_name_systematic
;
 ?
;
_space_group_crystal_system monoclinic
_space_group_IT_number 15
_space_group_name_Hall '-I 2yc'
_space_group_name_H-M_alt 'I 1 2/c 1'
_symmetry_space_group_name_Hall '-I 2yc'
_symmetry_space_group_name_H-M 'I 1 2/c 1'
_atom_sites_solution_hydrogens geom
_atom_sites_solution_primary iterative
_audit_creation_date 2015-05-07
_audit_creation_method
;
  Olex2 1.2-ac2
  (compiled 2012.03.27 svn.r2268, GUI svn.r4156)
;
_audit_update_record
;
2017-02-10 deposited with the CCDC.
2017-03-22 downloaded from the CCDC.
;
_cell_angle_alpha 90
_cell_angle_beta 103.266(2)
_cell_angle_gamma 90
_cell_formula_units_Z 4
_cell_length_a 12.6353(3)
_cell_length_b 22.9872(5)
_cell_length_c 19.9472(4)
_cell_measurement_reflns_used 16120
_cell_measurement_temperature 100.01(10)
_cell_measurement_theta_max 72.0330
_cell_measurement_theta_min 2.9480
_cell_volume 5639.1(2)
_computing_cell_refinement 'CrysAlisPro 1.171.38.30a (Agilent, 2015)'
_computing_data_collection 'CrysAlisPro 1.171.38.30a (Agilent, 2015)'
_computing_data_reduction 'CrysAlisPro 1.171.38.30a (Agilent, 2015)'
_computing_molecular_graphics
;
O. V. Dolomanov, L. J. Bourhis, R. J. Gildea, J. A. K. Howard and H. Puschmann,
OLEX2: a complete structure solution, refinement and analysis program.
J. Appl. Cryst. (2009). 42, 339-341.
;
_computing_publication_material
;
O. V. Dolomanov, L. J. Bourhis, R. J. Gildea, J. A. K. Howard and H. Puschmann,
OLEX2: a complete structure solution, refinement and analysis program.
J. Appl. Cryst. (2009). 42, 339-341.
;
_computing_structure_refinement
;
SHELXL, G.M. Sheldrick, Acta Cryst.
(2008). A64, 112-122
;
_computing_structure_solution 'J. Appl. Cryst. (2007) 40, 786-790'
_diffrn_ambient_environment N~2~
_diffrn_ambient_temperature 100.01(10)
_diffrn_detector 'CCD plate'
_diffrn_detector_area_resol_mean 5.3114
_diffrn_detector_type Atlas
_diffrn_measured_fraction_theta_full 0.9996
_diffrn_measured_fraction_theta_max 0.9967
_diffrn_measurement_details
;
List of Runs (angles in degrees, time in seconds):

  # Type    Start    End  Width  t~exp~   \w     \q     \k     \f   Frames
#--------------------------------------------------------------------------
  1  \w    -63.00  30.00   1.00   11.00    --  -38.50  57.00  30.00   93
  2  \w    -96.00 -18.00   1.00   11.00    --  -38.50 -38.00  90.00   78
  3  \w    -64.00  30.00   1.00   11.00    --  -38.50  57.00 -90.00   94
  4  \w   -107.00 -39.00   1.00   11.00    --  -38.50 -77.00-120.00   68
  5  \w    -64.00  30.00   1.00   11.00    --  -38.50  57.00 150.00   94
  6  \w    -33.00  -8.00   1.00   11.00    --  -38.50 -77.00-120.00   25
  7  \w     81.00 107.00   1.00   11.00    --   42.95  57.00-150.00   26
  8  \w     14.00  78.00   1.00   11.00    --   42.95  77.00 -60.00   64
  9  \w     14.00 111.00   1.00   11.00    --   42.95  77.00   0.00   97
 10  \w     64.00 106.00   1.00   11.00    --   42.95  57.00 -90.00   42
 11  \w     18.00  78.00   1.00   11.00    --   42.95  57.00-150.00   60
 12  \w     11.00  38.00   1.00   11.00    --   42.95  84.00 171.51   27
 13  \w     30.00  82.00   1.00   11.00    --   42.95 -99.00-120.00   52
 14  \w     87.00 114.00   1.00   11.00    --   42.95  77.00 -60.00   27
 15  \w     13.00  70.00   1.00   11.00    --   42.95  77.00  90.00   57
 16  \w     82.00 120.00   1.00   11.00    --   42.95 178.00 150.00   38
 17  \w     19.00  58.00   1.00   11.00    --   42.95  57.00 -90.00   39
 18  \w     53.00  92.00   1.00   49.50    --  111.00 -94.00  60.00   39
 19  \w    118.00 176.00   1.00   49.50    --  111.00  77.00  60.00   58
 20  \w     82.00 128.00   1.00   49.50    --  111.00  72.00  89.84   46
 21  \w     84.00 109.00   1.00   49.50    --  111.00 -94.00-120.00   25
 22  \w     81.00 147.00   1.00   49.50    --  111.00  77.00-120.00   66
 23  \w     81.00 178.00   1.00   49.50    --  111.00  77.00 -60.00   97
 24  \w     46.00  73.00   1.00   49.50    --  111.00 -94.00-120.00   27
 25  \w     45.00 133.00   1.00   49.50    --  111.00 -61.00 -90.00   88
 26  \w     81.00 107.00   1.00   49.50    --  111.00  77.00  60.00   26
 27  \w     89.00 151.00   1.00   49.50    --  111.00  45.00   0.00   62
 28  \w     81.00 107.00   1.00   49.50    --  111.00  77.00 -30.00   26
 29  \w     82.00 107.00   1.00   49.50    --  111.00  77.00-150.00   25
 30  \w    115.00 178.00   1.00   49.50    --  111.00  77.00-150.00   63
 31  \w     83.00 109.00   1.00   49.50    --  111.00  67.00 124.63   26
 32  \w     85.00 110.00   1.00   49.50    --  111.00  65.00 -56.62   25
 33  \w     85.00 128.00   1.00   49.50    --  111.00  61.00-150.00   43
 34  \w     85.00 177.00   1.00   49.50    --  111.00  61.00   0.00   92
 35  \w     81.00 108.00   1.00   49.50    --  111.00  76.00 -98.89   27
 36  \w     96.00 141.00   1.00   49.50    --  111.00 -77.00 150.00   45
 37  \w     81.00 108.00   1.00   49.50    --  111.00  77.00  30.00   27
 38  \w     42.00 122.00   1.00   49.50    --  111.00-125.00-120.00   80
 39  \w     42.00  69.00   1.00   49.50    --  111.00 -77.00 150.00   27
 40  \w     82.00 108.00   1.00   49.50    --  111.00  72.00 135.48   26
 41  \w    111.00 178.00   1.00   49.50    --  111.00  77.00  30.00   67
 42  \w     85.00 112.00   1.00   49.50    --  111.00  61.00  60.00   27
 43  \w     85.00 114.00   1.00   49.50    --  111.00  65.00  33.41   29
 44  \w     85.00 111.00   1.00   49.50    --  111.00  61.00-180.00   26
 45  \w     85.00 112.00   1.00   49.50    --  111.00  61.00 -60.00   27
 46  \w     85.00 126.00   1.00   49.50    --  111.00  61.00 -90.00   41
;
_diffrn_measurement_device 'four-circle diffractometer'
_diffrn_measurement_device_type 'SuperNova, Dual, Cu at zero, Atlas'
_diffrn_measurement_method '\w scans'
_diffrn_orient_matrix_type 'CrysAlisPro convention (1999,Acta A55,543-557)'
_diffrn_orient_matrix_UB_11 -0.0999627000
_diffrn_orient_matrix_UB_12 -0.0051147000
_diffrn_orient_matrix_UB_13 0.0316405000
_diffrn_orient_matrix_UB_21 0.0755593000
_diffrn_orient_matrix_UB_22 -0.0065316000
_diffrn_orient_matrix_UB_23 0.0721356000
_diffrn_orient_matrix_UB_31 -0.0003087000
_diffrn_orient_matrix_UB_32 0.0664927000
_diffrn_orient_matrix_UB_33 0.0094945000
_diffrn_radiation_monochromator mirror
_diffrn_radiation_probe x-ray
_diffrn_radiation_type 'Cu K\a'
_diffrn_radiation_wavelength 1.54184
_diffrn_reflns_av_R_equivalents 0.0350
_diffrn_reflns_av_unetI/netI 0.0219
_diffrn_reflns_Laue_measured_fraction_full 0.999
_diffrn_reflns_Laue_measured_fraction_max 0.997
_diffrn_reflns_limit_h_max 15
_diffrn_reflns_limit_h_min -14
_diffrn_reflns_limit_k_max 28
_diffrn_reflns_limit_k_min -24
_diffrn_reflns_limit_l_max 24
_diffrn_reflns_limit_l_min -24
_diffrn_reflns_number 37883
_diffrn_reflns_point_group_measured_fraction_full 0.999
_diffrn_reflns_point_group_measured_fraction_max 0.997
_diffrn_reflns_theta_full 67.684
_diffrn_reflns_theta_max 72.28
_diffrn_reflns_theta_min 2.98
_diffrn_source 'micro-focus sealed X-ray tube'
_diffrn_source_type 'SuperNova (Cu) X-ray Source'
_exptl_absorpt_coefficient_mu 3.090
_exptl_absorpt_correction_T_max 0.972
_exptl_absorpt_correction_T_min 0.943
_exptl_absorpt_correction_type gaussian
_exptl_absorpt_process_details
;
CrysAlisPro 1.171.38.30a (Agilent, 2015)
Numerical absorption correction based on gaussian integration over
            a multifaceted crystal model
Empirical absorption correction using spherical harmonics,
 implemented in SCALE3 ABSPACK scaling algorithm.
;
_exptl_crystal_colour 'clear yellow'
_exptl_crystal_colour_lustre clear
_exptl_crystal_colour_primary yellow
_exptl_crystal_density_diffrn 1.372
_exptl_crystal_description fragment
_exptl_crystal_F_000 2408
_exptl_crystal_size_max 0.124
_exptl_crystal_size_mid 0.089
_exptl_crystal_size_min 0.039
_refine_diff_density_max 0.778
_refine_diff_density_min -0.361
_refine_diff_density_rms 0.054
_refine_ls_extinction_method none
_refine_ls_goodness_of_fit_ref 1.032
_refine_ls_hydrogen_treatment constr
_refine_ls_matrix_type full
_refine_ls_number_parameters 262
_refine_ls_number_reflns 5544
_refine_ls_number_restraints 0
_refine_ls_restrained_S_all 1.032
_refine_ls_R_factor_all 0.0393
_refine_ls_R_factor_gt 0.0334
_refine_ls_shift/su_max 0.001
_refine_ls_shift/su_mean 0.000
_refine_ls_structure_factor_coef Fsqd
_refine_ls_weighting_details 'w=1/[\s^2^(Fo^2^)+(0.0499P)^2^+5.4927P] where P=(Fo^2^+2Fc^2^)/3'
_refine_ls_weighting_scheme calc
_refine_ls_wR_factor_gt 0.0909
_refine_ls_wR_factor_ref 0.0936
_reflns_Friedel_coverage 0.000
_reflns_number_gt 4618
_reflns_number_total 5544
_reflns_threshold_expression 'I > 2\s(I)'
_cod_data_source_file c7dt00554g2.cif
_cod_data_source_block compound10
_cod_depositor_comments 'Adding full bibliography for 7042559--7042570.cif.'
_cod_database_code 7042561
_chemical_oxdiff_formula 'C69 H52 Y2'
_reflns_odcompleteness_completeness 99.96
_reflns_odcompleteness_iscentric 1
_reflns_odcompleteness_theta 66.97
_olex2_computing_structure_refinement_long 'ShelXL (Sheldrick, 2008)'
_oxdiff_exptl_absorpt_empirical_details
;
Empirical correction (ABSPACK) includes:
- Absorption correction using spherical harmonics
- Frame scaling
- Detector area scaling
;
_oxdiff_exptl_absorpt_empirical_full_max 1.191
_oxdiff_exptl_absorpt_empirical_full_min 0.841
_shelx_space_group_comment
;
The symmetry employed for this shelxl refinement is uniquely defined
by the following loop, which should always be used as a source of
symmetry information in preference to the above space-group names.
They are only intended as comments.
;
_shelxl_version_number 2014-3

loop_
_space_group_symop_operation_xyz
'x, y, z'
'-x, y, -z+1/2'
'x+1/2, y+1/2, z+1/2'
'-x+1/2, y+1/2, -z+1'
'-x, -y, -z'
'x, -y, z-1/2'
'-x+1/2, -y+1/2, -z+1/2'
'x+1/2, -y+1/2, z'

loop_
_atom_site_label
_atom_site_type_symbol
_atom_site_fract_x
_atom_site_fract_y
_atom_site_fract_z
_atom_site_U_iso_or_equiv
_atom_site_adp_type
_atom_site_occupancy
_atom_site_site_symmetry_order
_atom_site_calc_flag
_atom_site_refinement_flags_posn
_atom_site_refinement_flags_adp
Y1 Y 0.95112(2) 0.38495(2) 0.83191(2) 0.03684(8) Uani 1 1 d . .
C1 C 0.9922(3) 0.29513(11) 0.91600(15) 0.0540(7) Uani 1 1 d . .
H1 H 1.0545 0.2975 0.9513 0.065 Uiso 1 1 calc R U
C2 C 0.9862(3) 0.27165(12) 0.84993(16) 0.0563(7) Uani 1 1 d . .
H2 H 1.0435 0.2555 0.8342 0.068 Uiso 1 1 calc R U
C3 C 0.8790(3) 0.27698(12) 0.81233(14) 0.0558(7) Uani 1 1 d . .
H3 H 0.8522 0.2649 0.7671 0.067 Uiso 1 1 calc R U
C4 C 0.8191(3) 0.30371(13) 0.85451(14) 0.0541(7) Uani 1 1 d . .
H4 H 0.7456 0.3130 0.8421 0.065 Uiso 1 1 calc R U
C5 C 0.8896(3) 0.31407(12) 0.91920(14) 0.0521(7) Uani 1 1 d . .
H5 H 0.8705 0.3307 0.9573 0.063 Uiso 1 1 calc R U
C6 C 1.0012(2) 0.47657(11) 0.91105(14) 0.0471(6) Uani 1 1 d . .
H6 H 1.0685 0.4760 0.9420 0.056 Uiso 1 1 calc R U
C7 C 0.9798(2) 0.49835(11) 0.84334(14) 0.0461(6) Uani 1 1 d . .
H7 H 1.0303 0.5150 0.8218 0.055 Uiso 1 1 calc R U
C8 C 0.8694(2) 0.49047(11) 0.81427(14) 0.0455(6) Uani 1 1 d . .
H8 H 0.8336 0.5011 0.7699 0.055 Uiso 1 1 calc R U
C9 C 0.8215(2) 0.46398(12) 0.86284(14) 0.0486(6) Uani 1 1 d . .
H9 H 0.7488 0.4535 0.8563 0.058 Uiso 1 1 calc R U
C10 C 0.9030(2) 0.45592(12) 0.92362(14) 0.0469(6) Uani 1 1 d . .
H10 H 0.8934 0.4398 0.9646 0.056 Uiso 1 1 calc R U
C11 C 0.7278(2) 0.38418(13) 0.58665(13) 0.0485(6) Uani 1 1 d . .
C12 C 0.6891(3) 0.33216(15) 0.55714(15) 0.0594(8) Uani 1 1 d . .
H12 H 0.7109 0.2975 0.5804 0.071 Uiso 1 1 calc R U
C13 C 0.6161(3) 0.33077(17) 0.49145(16) 0.0690(10) Uani 1 1 d . .
H13 H 0.5887 0.2953 0.4727 0.083 Uiso 1 1 calc R U
C14 C 0.5857(3) 0.38069(17) 0.45570(15) 0.0678(10) Uani 1 1 d . .
H14 H 0.5397 0.3788 0.4121 0.081 Uiso 1 1 calc R U
C15 C 0.6232(2) 0.43550(16) 0.48392(14) 0.0571(8) Uani 1 1 d . .
C16 C 0.5941(2) 0.48732(17) 0.44777(15) 0.0634(9) Uani 1 1 d . .
H16 H 0.5506 0.4856 0.4034 0.076 Uiso 1 1 calc R U
C17 C 0.6281(2) 0.54158(17) 0.47604(15) 0.0596(8) Uani 1 1 d . .
C18 C 0.6005(3) 0.59373(19) 0.43867(18) 0.0736(11) Uani 1 1 d . .
H18 H 0.5603 0.5921 0.3934 0.088 Uiso 1 1 calc R U
C19 C 0.6313(3) 0.6452(2) 0.46722(19) 0.0808(12) Uani 1 1 d . .
H19 H 0.6128 0.6788 0.4413 0.097 Uiso 1 1 calc R U
C20 C 0.6915(3) 0.64975(18) 0.53629(19) 0.0791(11) Uani 1 1 d . .
H20 H 0.7114 0.6862 0.5553 0.095 Uiso 1 1 calc R U
C21 C 0.7207(3) 0.60019(15) 0.57547(17) 0.0625(8) Uani 1 1 d . .
C22 C 0.6917(2) 0.54411(15) 0.54572(15) 0.0554(7) Uani 1 1 d . .
C23 C 0.7226(2) 0.49280(13) 0.58102(14) 0.0495(6) Uani 1 1 d . .
H23 H 0.7652 0.4946 0.6257 0.059 Uiso 1 1 calc R U
C24 C 0.6918(2) 0.43854(13) 0.55181(13) 0.0483(6) Uani 1 1 d . .
C25 C 0.8056(2) 0.38468(11) 0.65184(14) 0.0438(6) Uani 1 1 d . .
C26 C 0.87009(19) 0.38457(10) 0.70503(12) 0.0370(5) Uani 1 1 d . .
C27 C 0.7786(3) 0.60614(14) 0.64617(19) 0.0699(10) Uani 1 1 d . .
C28 C 0.8238(4) 0.61233(15) 0.7054(2) 0.0827(12) Uani 1 1 d . .
H28 H 0.8590 0.6171 0.7514 0.099 Uiso 1 1 calc R U

loop_
_atom_site_aniso_label
_atom_site_aniso_U_11
_atom_site_aniso_U_22
_atom_site_aniso_U_33
_atom_site_aniso_U_23
_atom_site_aniso_U_13
_atom_site_aniso_U_12
Y1 0.04784(13) 0.02840(12) 0.03195(11) -0.00153(8) 0.00434(8) -0.00292(9)
C1 0.0755(19) 0.0334(14) 0.0472(14) 0.0049(11) 0.0017(13) -0.0040(13)
C2 0.081(2) 0.0284(13) 0.0625(17) 0.0048(12) 0.0226(15) 0.0006(13)
C3 0.088(2) 0.0374(14) 0.0399(13) -0.0024(11) 0.0095(13) -0.0206(14)
C4 0.0632(17) 0.0493(16) 0.0474(14) 0.0066(12) 0.0077(12) -0.0161(13)
C5 0.079(2) 0.0359(14) 0.0422(13) 0.0009(11) 0.0143(13) -0.0095(13)
C6 0.0530(15) 0.0376(14) 0.0493(14) -0.0128(11) 0.0091(11) -0.0024(11)
C7 0.0618(16) 0.0313(12) 0.0492(13) -0.0054(10) 0.0211(12) -0.0043(11)
C8 0.0569(15) 0.0364(13) 0.0437(13) -0.0048(10) 0.0123(11) 0.0044(11)
C9 0.0499(14) 0.0445(15) 0.0523(15) -0.0073(12) 0.0134(12) -0.0022(12)
C10 0.0587(16) 0.0401(14) 0.0429(13) -0.0071(11) 0.0135(11) -0.0045(11)
C11 0.0461(14) 0.0606(17) 0.0370(12) 0.0030(11) 0.0062(10) -0.0073(12)
C12 0.0642(18) 0.066(2) 0.0444(14) 0.0011(13) 0.0051(13) -0.0203(15)
C13 0.069(2) 0.086(3) 0.0455(15) -0.0022(16) 0.0000(14) -0.0298(18)
C14 0.0530(17) 0.105(3) 0.0383(14) 0.0065(16) -0.0038(12) -0.0194(18)
C15 0.0401(14) 0.087(2) 0.0418(14) 0.0102(14) 0.0050(11) 0.0013(14)
C16 0.0438(15) 0.105(3) 0.0396(14) 0.0143(16) 0.0061(11) 0.0141(16)
C17 0.0488(15) 0.086(2) 0.0460(15) 0.0176(15) 0.0150(12) 0.0210(16)
C18 0.071(2) 0.101(3) 0.0519(17) 0.0283(19) 0.0208(15) 0.038(2)
C19 0.094(3) 0.087(3) 0.066(2) 0.037(2) 0.0295(19) 0.049(2)
C20 0.098(3) 0.075(2) 0.069(2) 0.0284(19) 0.0306(19) 0.041(2)
C21 0.070(2) 0.0621(19) 0.0591(17) 0.0173(15) 0.0233(15) 0.0271(16)
C22 0.0498(15) 0.071(2) 0.0470(14) 0.0149(14) 0.0149(12) 0.0221(14)
C23 0.0424(14) 0.0638(18) 0.0412(13) 0.0086(12) 0.0074(10) 0.0128(12)
C24 0.0378(13) 0.0659(19) 0.0395(13) 0.0081(12) 0.0053(10) 0.0035(12)
C25 0.0494(14) 0.0371(13) 0.0455(14) 0.0046(10) 0.0119(11) -0.0018(11)
C26 0.0428(12) 0.0279(11) 0.0399(12) 0.0044(9) 0.0087(10) 0.0007(9)
C27 0.098(3) 0.0475(18) 0.065(2) 0.0123(15) 0.0207(18) 0.0319(17)
C28 0.128(4) 0.052(2) 0.064(2) 0.0047(16) 0.013(2) 0.029(2)

loop_
_atom_type_symbol
_atom_type_description
_atom_type_scat_dispersion_real
_atom_type_scat_dispersion_imag
_atom_type_scat_source
C C 0.0181 0.0091 'International Tables Vol C Tables 4.2.6.8 and 6.1.1.4'
H H 0.0000 0.0000 'International Tables Vol C Tables 4.2.6.8 and 6.1.1.4'
Y Y -0.2670 2.0244 'International Tables Vol C Tables 4.2.6.8 and 6.1.1.4'

loop_
_exptl_crystal_face_index_h
_exptl_crystal_face_index_k
_exptl_crystal_face_index_l
_exptl_crystal_face_perp_dist
2 0 5 0.0197
-2 0 -5 0.0197
-3 13 5 0.0426
-3 -13 3 0.0323
7 -1 -9 0.0199

loop_
_geom_angle_atom_site_label_1
_geom_angle_atom_site_label_2
_geom_angle_atom_site_label_3
_geom_angle
_geom_angle_site_symmetry_1
_geom_angle_site_symmetry_3
C1 Y1 C2 30.93(9) . .
C1 Y1 C3 50.88(9) . .
C3 Y1 C2 30.54(10) . .
C4 Y1 C1 50.97(10) . .
C4 Y1 C2 50.79(10) . .
C4 Y1 C3 30.84(10) . .
C4 Y1 C5 31.22(8) . .
C4 Y1 C6 123.10(9) . .
C4 Y1 C7 140.65(10) . .
C4 Y1 C8 115.87(10) . .
C4 Y1 C9 89.81(10) . .
C4 Y1 C10 93.72(9) . .
C5 Y1 C1 30.46(10) . .
C5 Y1 C2 50.75(10) . .
C5 Y1 C3 51.05(9) . .
C5 Y1 C7 127.70(8) . .
C6 Y1 C1 105.13(9) . .
C6 Y1 C2 134.24(9) . .
C6 Y1 C3 150.61(9) . .
C6 Y1 C5 99.56(9) . .
C6 Y1 C7 31.07(8) . .
C6 Y1 C8 51.10(9) . .
C6 Y1 C10 31.04(8) . .
C7 Y1 C1 135.81(9) . .
C7 Y1 C2 160.82(10) . .
C7 Y1 C3 168.04(10) . .
C8 Y1 C1 145.31(9) . .
C8 Y1 C2 166.58(10) . .
C8 Y1 C3 137.37(10) . .
C8 Y1 C5 119.60(9) . .
C8 Y1 C7 30.71(9) . .
C9 Y1 C1 115.92(10) . .
C9 Y1 C2 138.16(10) . .
C9 Y1 C3 118.33(10) . .
C9 Y1 C5 88.74(9) . .
C9 Y1 C6 51.45(9) . .
C9 Y1 C7 51.15(9) . .
C9 Y1 C8 30.86(9) . .
C9 Y1 C10 31.26(9) . .
C10 Y1 C1 94.98(9) . .
C10 Y1 C2 125.04(9) . .
C10 Y1 C3 124.05(9) . .
C10 Y1 C5 76.86(9) . .
C10 Y1 C7 51.23(8) . .
C10 Y1 C8 51.16(8) . .
C26 Y1 C1 128.02(8) . .
C26 Y1 C1 97.11(9) 2_756 .
C26 Y1 C2 84.46(9) 2_756 .
C26 Y1 C2 98.65(9) . .
C26 Y1 C3 78.47(8) . .
C26 Y1 C3 104.72(9) 2_756 .
C26 Y1 C4 92.45(8) . .
C26 Y1 C4 134.08(9) 2_756 .
C26 Y1 C5 123.58(8) . .
C26 Y1 C5 127.56(9) 2_756 .
C26 Y1 C6 94.02(8) 2_756 .
C26 Y1 C6 126.73(8) . .
C26 Y1 C7 96.15(8) . .
C26 Y1 C7 85.10(8) 2_756 .
C26 Y1 C8 108.28(8) 2_756 .
C26 Y1 C8 79.10(8) . .
C26 Y1 C9 136.11(8) 2_756 .
C26 Y1 C9 96.21(8) . .
C26 Y1 C10 126.91(8) . .
C26 Y1 C10 124.75(8) 2_756 .
C26 Y1 C26 83.74(8) . 2_756
Y1 C1 H1 116.5 . .
C2 C1 Y1 75.20(16) . .
C2 C1 H1 125.9 . .
C5 C1 Y1 74.50(16) . .
C5 C1 H1 125.9 . .
C5 C1 C2 108.3(3) . .
Y1 C2 H2 117.8 . .
C1 C2 Y1 73.87(15) . .
C1 C2 H2 126.1 . .
C3 C2 Y1 74.30(16) . .
C3 C2 C1 107.9(3) . .
C3 C2 H2 126.1 . .
Y1 C3 H3 117.5 . .
C2 C3 Y1 75.16(16) . .
C2 C3 H3 126.0 . .
C2 C3 C4 108.0(3) . .
C4 C3 Y1 73.37(16) . .
C4 C3 H3 126.0 . .
Y1 C4 H4 115.3 . .
C3 C4 Y1 75.79(16) . .
C3 C4 H4 126.0 . .
C3 C4 C5 108.0(3) . .
C5 C4 Y1 75.09(16) . .
C5 C4 H4 126.0 . .
Y1 C5 H5 117.2 . .
C1 C5 Y1 75.03(16) . .
C1 C5 C4 107.9(3) . .
C1 C5 H5 126.1 . .
C4 C5 Y1 73.69(16) . .
C4 C5 H5 126.1 . .
Y1 C6 H6 116.5 . .
C7 C6 Y1 74.99(15) . .
C7 C6 H6 126.0 . .
C10 C6 Y1 74.62(15) . .
C10 C6 H6 126.0 . .
C10 C6 C7 108.0(2) . .
Y1 C7 H7 117.6 . .
C6 C7 Y1 73.94(15) . .
C6 C7 H7 126.1 . .
C8 C7 Y1 74.40(15) . .
C8 C7 C6 107.9(2) . .
C8 C7 H7 126.1 . .
Y1 C8 H8 117.4 . .
C7 C8 Y1 74.89(15) . .
C7 C8 H8 125.7 . .
C7 C8 C9 108.7(2) . .
C9 C8 Y1 73.97(16) . .
C9 C8 H8 125.7 . .
Y1 C9 H9 116.1 . .
C8 C9 Y1 75.17(16) . .
C8 C9 H9 126.1 . .
C8 C9 C10 107.9(2) . .
C10 C9 Y1 74.82(16) . .
C10 C9 H9 126.1 . .
Y1 C10 H10 117.6 . .
C6 C10 Y1 74.34(15) . .
C6 C10 C9 107.6(2) . .
C6 C10 H10 126.2 . .
C9 C10 Y1 73.92(15) . .
C9 C10 H10 126.2 . .
C12 C11 C24 120.2(3) . .
C12 C11 C25 119.8(3) . .
C25 C11 C24 120.0(3) . .
C11 C12 H12 119.7 . .
C11 C12 C13 120.5(3) . .
C13 C12 H12 119.7 . .
C12 C13 H13 119.6 . .
C14 C13 C12 120.7(3) . .
C14 C13 H13 119.6 . .
C13 C14 H14 119.5 . .
C13 C14 C15 121.0(3) . .
C15 C14 H14 119.5 . .
C14 C15 C24 119.6(3) . .
C16 C15 C14 121.9(3) . .
C16 C15 C24 118.5(3) . .
C15 C16 H16 118.9 . .
C17 C16 C15 122.2(3) . .
C17 C16 H16 118.9 . .
C16 C17 C18 122.0(3) . .
C16 C17 C22 118.6(3) . .
C18 C17 C22 119.4(4) . .
C17 C18 H18 119.5 . .
C19 C18 C17 121.1(3) . .
C19 C18 H18 119.5 . .
C18 C19 H19 119.3 . .
C18 C19 C20 121.4(3) . .
C20 C19 H19 119.3 . .
C19 C20 H20 119.9 . .
C21 C20 C19 120.2(4) . .
C21 C20 H20 119.9 . .
C20 C21 C22 119.9(3) . .
C20 C21 C27 119.0(4) . .
C22 C21 C27 121.1(3) . .
C21 C22 C17 118.0(3) . .
C23 C22 C17 119.2(3) . .
C23 C22 C21 122.8(3) . .
C22 C23 H23 119.0 . .
C22 C23 C24 122.1(3) . .
C24 C23 H23 119.0 . .
C15 C24 C11 117.8(3) . .
C23 C24 C11 122.9(2) . .
C23 C24 C15 119.3(3) . .
C11 C25 Y1 124.40(18) . 2_756
C26 C25 Y1 55.05(16) . 2_756
C26 C25 C11 179.2(3) . .
Y1 C26 Y1 96.26(8) . 2_756
C25 C26 Y1 102.50(19) . 2_756
C25 C26 Y1 161.2(2) . .
C28 C27 C21 177.6(4) . .
C27 C28 H28 180.0 . .

loop_
_geom_bond_atom_site_label_1
_geom_bond_atom_site_label_2
_geom_bond_distance
_geom_bond_site_symmetry_2
Y1 C1 2.636(3) .
Y1 C2 2.653(3) .
Y1 C3 2.642(3) .
Y1 C4 2.611(3) .
Y1 C5 2.629(3) .
Y1 C6 2.621(2) .
Y1 C7 2.634(3) .
Y1 C8 2.628(3) .
Y1 C9 2.613(3) .
Y1 C10 2.625(3) .
Y1 C26 2.503(2) .
Y1 C26 2.532(2) 2_756
C1 H1 0.9300 .
C1 C2 1.410(4) .
C1 C5 1.383(4) .
C2 H2 0.9300 .
C2 C3 1.394(5) .
C3 H3 0.9300 .
C3 C4 1.397(4) .
C4 H4 0.9300 .
C4 C5 1.410(4) .
C5 H5 0.9300 .
C6 H6 0.9300 .
C6 C7 1.407(4) .
C6 C10 1.403(4) .
C7 H7 0.9300 .
C7 C8 1.394(4) .
C8 H8 0.9300 .
C8 C9 1.395(4) .
C9 H9 0.9300 .
C9 C10 1.411(4) .
C10 H10 0.9300 .
C11 C12 1.372(4) .
C11 C24 1.451(4) .
C11 C25 1.439(4) .
C12 H12 0.9300 .
C12 C13 1.419(4) .
C13 H13 0.9300 .
C13 C14 1.359(5) .
C14 H14 0.9300 .
C14 C15 1.416(5) .
C15 C16 1.397(5) .
C15 C24 1.433(4) .
C16 H16 0.9300 .
C16 C17 1.395(5) .
C17 C18 1.413(5) .
C17 C22 1.438(4) .
C18 H18 0.9300 .
C18 C19 1.331(6) .
C19 H19 0.9300 .
C19 C20 1.417(6) .
C20 H20 0.9300 .
C20 C21 1.383(4) .
C21 C22 1.431(5) .
C21 C27 1.439(5) .
C22 C23 1.383(4) .
C23 H23 0.9300 .
C23 C24 1.394(4) .
C25 Y1 3.016(3) 2_756
C25 C26 1.180(4) .
C26 Y1 2.532(2) 2_756
C27 C28 1.196(5) .
C28 H28 0.9300 .

loop_
_geom_torsion_atom_site_label_1
_geom_torsion_atom_site_label_2
_geom_torsion_atom_site_label_3
_geom_torsion_atom_site_label_4
_geom_torsion
_geom_torsion_site_symmetry_4
Y1 C1 C2 C3 -67.10(19) .
Y1 C1 C5 C4 67.0(2) .
Y1 C2 C3 C4 -66.6(2) .
Y1 C3 C4 C5 -68.8(2) .
Y1 C4 C5 C1 -67.9(2) .
Y1 C6 C7 C8 67.24(18) .
Y1 C6 C10 C9 -66.99(19) .
Y1 C7 C8 C9 66.85(19) .
Y1 C8 C9 C10 68.29(19) .
Y1 C9 C10 C6 67.27(19) .
C1 C2 C3 Y1 66.81(19) .
C1 C2 C3 C4 0.2(3) .
C2 C1 C5 Y1 -68.25(19) .
C2 C1 C5 C4 -1.3(3) .
C2 C3 C4 Y1 67.80(19) .
C2 C3 C4 C5 -1.0(3) .
C3 C4 C5 Y1 69.3(2) .
C3 C4 C5 C1 1.4(3) .
C5 C1 C2 Y1 67.78(19) .
C5 C1 C2 C3 0.7(3) .
C6 C7 C8 Y1 -66.94(18) .
C6 C7 C8 C9 -0.1(3) .
C7 C6 C10 Y1 68.19(18) .
C7 C6 C10 C9 1.2(3) .
C7 C8 C9 Y1 -67.46(18) .
C7 C8 C9 C10 0.8(3) .
C8 C9 C10 Y1 -68.52(19) .
C8 C9 C10 C6 -1.3(3) .
C10 C6 C7 Y1 -67.94(18) .
C10 C6 C7 C8 -0.7(3) .
C11 C12 C13 C14 2.0(5) .
C12 C11 C24 C15 -5.4(4) .
C12 C11 C24 C23 175.7(3) .
C12 C11 C25 Y1 91.7(3) 2_756
C12 C13 C14 C15 -2.1(5) .
C13 C14 C15 C16 179.2(3) .
C13 C14 C15 C24 -1.5(5) .
C14 C15 C16 C17 178.1(3) .
C14 C15 C24 C11 5.2(4) .
C14 C15 C24 C23 -175.8(3) .
C15 C16 C17 C18 178.5(3) .
C15 C16 C17 C22 -2.4(4) .
C16 C15 C24 C11 -175.5(3) .
C16 C15 C24 C23 3.4(4) .
C16 C17 C18 C19 178.1(3) .
C16 C17 C22 C21 -176.4(3) .
C16 C17 C22 C23 3.8(4) .
C17 C18 C19 C20 -0.8(6) .
C17 C22 C23 C24 -1.6(4) .
C18 C17 C22 C21 2.7(4) .
C18 C17 C22 C23 -177.1(3) .
C18 C19 C20 C21 0.7(6) .
C19 C20 C21 C22 1.1(5) .
C19 C20 C21 C27 -177.9(3) .
C20 C21 C22 C17 -2.7(5) .
C20 C21 C22 C23 177.0(3) .
C21 C22 C23 C24 178.7(3) .
C22 C17 C18 C19 -0.9(5) .
C22 C23 C24 C11 176.8(3) .
C22 C23 C24 C15 -2.1(4) .
C24 C11 C12 C13 1.9(5) .
C24 C11 C25 Y1 -87.4(3) 2_756
C24 C15 C16 C17 -1.2(4) .
C25 C11 C12 C13 -177.2(3) .
C25 C11 C24 C15 173.7(2) .
C25 C11 C24 C23 -5.2(4) .
C27 C21 C22 C17 176.2(3) .
C27 C21 C22 C23 -4.0(5) .

loop_
_exptl_oxdiff_crystal_face_indexfrac_h
_exptl_oxdiff_crystal_face_indexfrac_k
_exptl_oxdiff_crystal_face_indexfrac_l
_exptl_oxdiff_crystal_face_x
_exptl_oxdiff_crystal_face_y
_exptl_oxdiff_crystal_face_z
1.9947 0.0032 5.0063 -0.0410 0.5118 0.0471
-1.9947 -0.0032 -5.0063 0.0410 -0.5118 -0.0471
-3.0556 13.1277 4.8335 0.3912 0.0320 0.9197
-3.3881 -13.4526 2.8638 0.4981 0.0384 -0.8663
7.1583 -1.0722 -8.6786 -0.9847 -0.0782 -0.1559

loop_
_smtbx_masks_void_nr
_smtbx_masks_void_average_x
_smtbx_masks_void_average_y
_smtbx_masks_void_average_z
_smtbx_masks_void_volume
_smtbx_masks_void_count_electrons
1 -0.538 0.250 0.250 1012.7 290.1
2 -0.280 -0.250 0.750 1012.7 290.1
